data_7202566
loop_
_publ_author_name
'Lavy, Tali'
'Kaftory, Menahem'

_publ_section_title
;
 Channels formation through photodimerization of guest molecules within
 solid inclusion compounds
;
_journal_issue 2
_journal_name_full CrystEngComm
_journal_page_first 123
_journal_paper_doi 10.1039/b615032b
_journal_volume 9
_journal_year 2007
_chemical_formula_moiety '(C30 H22 O2), 2(C5 H5 N O)'
_chemical_formula_sum 'C20 H16 N O2'
_chemical_formula_weight 302.34
_chemical_name_common
;1,1,6,6-tetraphenyl-2,4- hexadiyne-1,6-diol bis(2-(1H)-
pyridone) clathrate
;
_chemical_name_systematic
;
1,1,6,6-tetraphenyl-2,4- hexadiyne-1,6-diol
bis(2-(1H)-pyridone) clathrate
;
_space_group_IT_number 2
_symmetry_cell_setting triclinic
_symmetry_space_group_name_Hall '-P 1'
_symmetry_space_group_name_H-M 'P -1'
_atom_sites_solution_hydrogens geom
_atom_sites_solution_primary direct
_atom_sites_solution_secondary difmap
_audit_creation_method SHELXL-97
_cell_angle_alpha 85.0897(14)
_cell_angle_beta 75.6634(13)
_cell_angle_gamma 81.160(2)
_cell_formula_units_Z 2
_cell_length_a 7.7919(2)
_cell_length_b 8.0674(3)
_cell_length_c 13.4552(6)
_cell_measurement_reflns_used 2756
_cell_measurement_temperature 293(2)
_cell_measurement_theta_max 27.485
_cell_measurement_theta_min 1.018
_cell_volume 808.73(5)
_computing_structure_refinement 'SHELXL-97 (Sheldrick, 1997)'
_computing_structure_solution 'SHELXS-97 (Sheldrick, 1990)'
_diffrn_ambient_temperature 293(2)
_diffrn_measured_fraction_theta_full 0.997
_diffrn_measured_fraction_theta_max 0.997
_diffrn_measurement_device_type KappaCCD
_diffrn_measurement_method CCD
_diffrn_radiation_monochromator graphite
_diffrn_radiation_source 'fine-focus sealed tube'
_diffrn_radiation_type MoK\a
_diffrn_radiation_wavelength 0.71073
_diffrn_reflns_av_R_equivalents 0.0219
_diffrn_reflns_av_sigmaI/netI 0.0505
_diffrn_reflns_limit_h_max 9
_diffrn_reflns_limit_h_min -8
_diffrn_reflns_limit_k_max 9
_diffrn_reflns_limit_k_min -9
_diffrn_reflns_limit_l_max 16
_diffrn_reflns_limit_l_min -15
_diffrn_reflns_number 4896
_diffrn_reflns_theta_full 25.05
_diffrn_reflns_theta_max 25.05
_diffrn_reflns_theta_min 1.56
_diffrn_standards_decay_% 0
_diffrn_standards_number 0
_exptl_absorpt_coefficient_mu 0.080
_exptl_absorpt_correction_type none
_exptl_absorpt_process_details none
_exptl_crystal_colour colorless
_exptl_crystal_density_diffrn 1.242
_exptl_crystal_density_method 'not measured'
_exptl_crystal_description prism
_exptl_crystal_F_000 318
_exptl_crystal_size_max 0.30
_exptl_crystal_size_mid 0.20
_exptl_crystal_size_min 0.10
_refine_diff_density_max 0.136
_refine_diff_density_min -0.129
_refine_diff_density_rms 0.026
_refine_ls_extinction_coef 0.056(8)
_refine_ls_extinction_expression Fc^*^=kFc[1+0.001xFc^2^\l^3^/sin(2\q)]^-1/4^
_refine_ls_extinction_method SHELXL
_refine_ls_goodness_of_fit_ref 0.912
_refine_ls_hydrogen_treatment mixed
_refine_ls_matrix_type full
_refine_ls_number_parameters 217
_refine_ls_number_reflns 2854
_refine_ls_number_restraints 0
_refine_ls_restrained_S_all 0.912
_refine_ls_R_factor_all 0.0594
_refine_ls_R_factor_gt 0.0369
_refine_ls_shift/su_max 0.001
_refine_ls_shift/su_mean 0.000
_refine_ls_structure_factor_coef Fsqd
_refine_ls_weighting_details 'calc w=1/[\s^2^(Fo^2^)+(0.0611P)^2^+0.0000P] where P=(Fo^2^+2Fc^2^)/3'
_refine_ls_weighting_scheme calc
_refine_ls_wR_factor_gt 0.0947
_refine_ls_wR_factor_ref 0.1002
_reflns_number_gt 1881
_reflns_number_total 2854
_reflns_threshold_expression >2sigma(I)
_cod_data_source_file b615032b.txt
_cod_data_source_block pyr102r0
_cod_depositor_comments
;
The following automatic conversions were performed:
'_symmetry_cell_setting' value 'Triclinic' changed to 'triclinic'
according to '/home/saulius/struct/CIF-dictionaries/cif_core.dic'
dictionary named 'cif_core.dic' version 2.4.1 from 2010-06-29.

Automatic conversion script
Id: cif_fix_enum 1527 2010-12-29 10:47:43Z saulius 
;
_cod_original_cell_volume 808.72(5)
_cod_original_sg_symbol_H-M P-1
_cod_database_code 7202566

loop_
_symmetry_equiv_pos_as_xyz
'x, y, z'
'-x, -y, -z'

loop_
_atom_site_label
_atom_site_type_symbol
_atom_site_fract_x
_atom_site_fract_y
_atom_site_fract_z
_atom_site_U_iso_or_equiv
_atom_site_adp_type
_atom_site_occupancy
_atom_site_symmetry_multiplicity
_atom_site_calc_flag
_atom_site_refinement_flags
_atom_site_disorder_assembly
_atom_site_disorder_group
O1 O 0.85458(12) 0.08066(13) 0.23549(7) 0.0502(3) Uani 1 1 d . . .
H1O1 H 0.926(2) 0.019(2) 0.2724(14) 0.092(6) Uiso 1 1 d . . .
C1 C 0.53950(17) -0.00185(17) 0.44770(10) 0.0503(4) Uani 1 1 d . . .
C2 C 0.60691(17) -0.00499(17) 0.35827(10) 0.0482(4) Uani 1 1 d . . .
C3 C 0.70276(15) -0.00475(16) 0.24839(9) 0.0419(3) Uani 1 1 d . . .
C4 C 0.76036(16) -0.18622(17) 0.21444(9) 0.0421(3) Uani 1 1 d . . .
C5 C 0.92943(17) -0.23453(19) 0.15398(10) 0.0536(4) Uani 1 1 d . . .
H5 H 1.0105 -0.1574 0.1349 0.064 Uiso 1 1 calc R . .
C6 C 0.9783(2) -0.3966(2) 0.12188(11) 0.0637(4) Uani 1 1 d . . .
H6 H 1.0927 -0.4282 0.0818 0.076 Uiso 1 1 calc R . .
C7 C 0.8606(2) -0.5110(2) 0.14833(11) 0.0652(4) Uani 1 1 d . . .
H7 H 0.8949 -0.6203 0.1268 0.078 Uiso 1 1 calc R . .
C8 C 0.6914(2) -0.4642(2) 0.20679(12) 0.0663(4) Uani 1 1 d . . .
H8 H 0.6103 -0.5415 0.2241 0.080 Uiso 1 1 calc R . .
C9 C 0.64113(19) -0.30233(18) 0.24009(11) 0.0559(4) Uani 1 1 d . . .
H9 H 0.5265 -0.2714 0.2800 0.067 Uiso 1 1 calc R . .
C10 C 0.58535(16) 0.08838(16) 0.17995(9) 0.0426(3) Uani 1 1 d . . .
C11 C 0.66410(18) 0.14024(19) 0.08084(10) 0.0549(4) Uani 1 1 d . . .
H11 H 0.7880 0.1232 0.0579 0.066 Uiso 1 1 calc R . .
C12 C 0.5613(2) 0.2170(2) 0.01557(11) 0.0665(4) Uani 1 1 d . . .
H12 H 0.6161 0.2519 -0.0508 0.080 Uiso 1 1 calc R . .
C13 C 0.3780(2) 0.2422(2) 0.04820(13) 0.0720(5) Uani 1 1 d . . .
H13 H 0.3085 0.2941 0.0042 0.086 Uiso 1 1 calc R . .
C14 C 0.2989(2) 0.1905(2) 0.14563(14) 0.0774(5) Uani 1 1 d . . .
H14 H 0.1749 0.2066 0.1679 0.093 Uiso 1 1 calc R . .
C15 C 0.40148(18) 0.1142(2) 0.21188(11) 0.0607(4) Uani 1 1 d . . .
H15 H 0.3459 0.0802 0.2783 0.073 Uiso 1 1 calc R . .
O2 O 1.03942(15) -0.06948(17) 0.37506(8) 0.0816(4) Uani 1 1 d . . .
N1 N 1.11918(18) -0.2147(2) 0.51076(11) 0.0717(4) Uani 1 1 d . . .
C16 C 1.10552(19) -0.2069(2) 0.41211(13) 0.0658(4) Uani 1 1 d . . .
C17 C 1.1692(2) -0.3560(3) 0.35910(14) 0.0810(5) Uani 1 1 d . . .
H17 H 1.1616 -0.3586 0.2914 0.097 Uiso 1 1 calc R . .
C18 C 1.2416(2) -0.4958(3) 0.40575(17) 0.0870(6) Uani 1 1 d . . .
H18 H 1.2841 -0.5925 0.3692 0.104 Uiso 1 1 calc R . .
C19 C 1.2532(2) -0.4967(3) 0.50697(17) 0.0903(6) Uani 1 1 d . . .
H19 H 1.3021 -0.5926 0.5391 0.108 Uiso 1 1 calc R . .
C20 C 1.1915(3) -0.3544(3) 0.55719(15) 0.0884(6) Uani 1 1 d . . .
H20 H 1.1985 -0.3518 0.6250 0.106 Uiso 1 1 calc R . .
H1N H 1.060(2) -0.114(3) 0.5629(14) 0.105(6) Uiso 1 1 d . . .

loop_
_atom_site_aniso_label
_atom_site_aniso_U_11
_atom_site_aniso_U_22
_atom_site_aniso_U_33
_atom_site_aniso_U_23
_atom_site_aniso_U_13
_atom_site_aniso_U_12
O1 0.0533(6) 0.0521(7) 0.0481(6) 0.0003(5) -0.0151(4) -0.0128(4)
C1 0.0564(8) 0.0522(10) 0.0396(7) -0.0060(7) -0.0073(6) -0.0037(7)
C2 0.0559(8) 0.0459(9) 0.0403(8) -0.0048(6) -0.0086(6) -0.0030(6)
C3 0.0453(7) 0.0455(8) 0.0330(7) -0.0025(6) -0.0051(5) -0.0072(6)
C4 0.0503(7) 0.0439(8) 0.0315(7) -0.0004(6) -0.0115(5) -0.0021(6)
C5 0.0525(8) 0.0573(10) 0.0482(8) -0.0103(7) -0.0071(6) -0.0027(7)
C6 0.0633(9) 0.0655(12) 0.0583(10) -0.0182(8) -0.0137(7) 0.0103(8)
C7 0.0932(12) 0.0461(10) 0.0562(9) -0.0109(7) -0.0265(8) 0.0095(9)
C8 0.0899(11) 0.0457(10) 0.0644(10) -0.0003(8) -0.0172(8) -0.0164(8)
C9 0.0606(8) 0.0494(10) 0.0526(9) -0.0019(7) -0.0039(6) -0.0078(7)
C10 0.0498(7) 0.0380(8) 0.0388(7) -0.0051(6) -0.0093(5) -0.0029(6)
C11 0.0559(8) 0.0642(11) 0.0424(8) 0.0025(7) -0.0109(6) -0.0053(7)
C12 0.0805(11) 0.0713(12) 0.0461(9) 0.0080(8) -0.0192(7) -0.0053(8)
C13 0.0769(11) 0.0712(12) 0.0701(11) 0.0070(9) -0.0344(9) 0.0056(9)
C14 0.0545(9) 0.0897(14) 0.0816(12) 0.0098(10) -0.0192(8) 0.0070(8)
C15 0.0528(8) 0.0661(11) 0.0550(9) 0.0062(8) -0.0065(7) 0.0018(7)
O2 0.0876(8) 0.0952(10) 0.0683(8) 0.0040(7) -0.0376(6) -0.0050(7)
N1 0.0776(9) 0.0791(11) 0.0648(9) 0.0062(8) -0.0331(7) -0.0096(8)
C16 0.0555(9) 0.0818(13) 0.0654(11) 0.0050(9) -0.0238(8) -0.0156(8)
C17 0.0763(11) 0.0988(16) 0.0730(12) -0.0133(11) -0.0240(9) -0.0124(10)
C18 0.0758(11) 0.0804(15) 0.1040(16) -0.0116(12) -0.0176(10) -0.0101(10)
C19 0.0898(13) 0.0825(16) 0.0999(16) 0.0127(12) -0.0340(11) -0.0071(11)
C20 0.1006(13) 0.0896(16) 0.0802(13) 0.0133(12) -0.0402(11) -0.0085(12)

loop_
_atom_type_symbol
_atom_type_description
_atom_type_scat_dispersion_real
_atom_type_scat_dispersion_imag
_atom_type_scat_source
C C 0.0033 0.0016 'International Tables Vol C Tables 4.2.6.8 and 6.1.1.4'
H H 0.0000 0.0000 'International Tables Vol C Tables 4.2.6.8 and 6.1.1.4'
O O 0.0106 0.0060 'International Tables Vol C Tables 4.2.6.8 and 6.1.1.4'
N N 0.0061 0.0033 'International Tables Vol C Tables 4.2.6.8 and 6.1.1.4'

loop_
_geom_angle_atom_site_label_1
_geom_angle_atom_site_label_2
_geom_angle_atom_site_label_3
_geom_angle
_geom_angle_site_symmetry_1
_geom_angle_site_symmetry_3
_geom_angle_publ_flag
C3 O1 H1O1 106.1(11) . . ?
C2 C1 C1 179.9(2) . 2_656 ?
C1 C2 C3 175.74(14) . . ?
O1 C3 C2 108.44(10) . . ?
O1 C3 C10 107.66(10) . . ?
C2 C3 C10 111.63(10) . . ?
O1 C3 C4 110.71(10) . . ?
C2 C3 C4 109.91(10) . . ?
C10 C3 C4 108.48(10) . . ?
C9 C4 C5 118.74(13) . . ?
C9 C4 C3 120.45(11) . . ?
C5 C4 C3 120.75(12) . . ?
C6 C5 C4 120.30(14) . . ?
C6 C5 H5 119.8 . . ?
C4 C5 H5 119.8 . . ?
C7 C6 C5 120.65(13) . . ?
C7 C6 H6 119.7 . . ?
C5 C6 H6 119.7 . . ?
C6 C7 C8 119.75(14) . . ?
C6 C7 H7 120.1 . . ?
C8 C7 H7 120.1 . . ?
C7 C8 C9 120.14(14) . . ?
C7 C8 H8 119.9 . . ?
C9 C8 H8 119.9 . . ?
C4 C9 C8 120.41(13) . . ?
C4 C9 H9 119.8 . . ?
C8 C9 H9 119.8 . . ?
C15 C10 C11 118.47(12) . . ?
C15 C10 C3 122.03(11) . . ?
C11 C10 C3 119.39(11) . . ?
C12 C11 C10 120.78(13) . . ?
C12 C11 H11 119.6 . . ?
C10 C11 H11 119.6 . . ?
C13 C12 C11 120.29(14) . . ?
C13 C12 H12 119.9 . . ?
C11 C12 H12 119.9 . . ?
C14 C13 C12 119.38(14) . . ?
C14 C13 H13 120.3 . . ?
C12 C13 H13 120.3 . . ?
C13 C14 C15 120.65(14) . . ?
C13 C14 H14 119.7 . . ?
C15 C14 H14 119.7 . . ?
C10 C15 C14 120.43(13) . . ?
C10 C15 H15 119.8 . . ?
C14 C15 H15 119.8 . . ?
C16 N1 C20 123.29(18) . . ?
C16 N1 H1N 123.1(10) . . ?
C20 N1 H1N 113.3(9) . . ?
O2 C16 N1 118.52(17) . . ?
O2 C16 C17 125.67(16) . . ?
N1 C16 C17 115.81(17) . . ?
C18 C17 C16 120.80(17) . . ?
C18 C17 H17 119.6 . . ?
C16 C17 H17 119.6 . . ?
C17 C18 C19 121.0(2) . . ?
C17 C18 H18 119.5 . . ?
C19 C18 H18 119.5 . . ?
C20 C19 C18 117.88(19) . . ?
C20 C19 H19 121.1 . . ?
C18 C19 H19 121.1 . . ?
C19 C20 N1 121.19(19) . . ?
C19 C20 H20 119.4 . . ?
N1 C20 H20 119.4 . . ?

loop_
_geom_bond_atom_site_label_1
_geom_bond_atom_site_label_2
_geom_bond_distance
_geom_bond_site_symmetry_2
_geom_bond_publ_flag
O1 C3 1.4257(15) . ?
O1 H1O1 0.904(18) . ?
C1 C2 1.1886(16) . ?
C1 C1 1.390(2) 2_656 ?
C2 C3 1.4821(16) . ?
C3 C10 1.5287(17) . ?
C3 C4 1.5377(18) . ?
C4 C9 1.3831(18) . ?
C4 C5 1.3838(17) . ?
C5 C6 1.380(2) . ?
C5 H5 0.9300 . ?
C6 C7 1.365(2) . ?
C6 H6 0.9300 . ?
C7 C8 1.373(2) . ?
C7 H7 0.9300 . ?
C8 C9 1.384(2) . ?
C8 H8 0.9300 . ?
C9 H9 0.9300 . ?
C10 C15 1.3782(18) . ?
C10 C11 1.3813(17) . ?
C11 C12 1.378(2) . ?
C11 H11 0.9300 . ?
C12 C13 1.375(2) . ?
C12 H12 0.9300 . ?
C13 C14 1.363(2) . ?
C13 H13 0.9300 . ?
C14 C15 1.386(2) . ?
C14 H14 0.9300 . ?
C15 H15 0.9300 . ?
O2 C16 1.265(2) . ?
N1 C16 1.3531(19) . ?
N1 C20 1.355(2) . ?
N1 H1N 1.09(2) . ?
C16 C17 1.411(3) . ?
C17 C18 1.357(3) . ?
C17 H17 0.9300 . ?
C18 C19 1.386(3) . ?
C18 H18 0.9300 . ?
C19 C20 1.344(3) . ?
C19 H19 0.9300 . ?
C20 H20 0.9300 . ?

loop_
_geom_torsion_atom_site_label_1
_geom_torsion_atom_site_label_2
_geom_torsion_atom_site_label_3
_geom_torsion_atom_site_label_4
_geom_torsion
_geom_torsion_site_symmetry_1
_geom_torsion_site_symmetry_2
_geom_torsion_site_symmetry_3
_geom_torsion_site_symmetry_4
_geom_torsion_publ_flag
C1 C1 C2 C3 155(100) 2_656 . . . ?
C1 C2 C3 O1 -12.7(19) . . . . ?
C1 C2 C3 C10 -131.1(19) . . . . ?
C1 C2 C3 C4 108.5(19) . . . . ?
O1 C3 C4 C9 166.22(11) . . . . ?
C2 C3 C4 C9 46.44(15) . . . . ?
C10 C3 C4 C9 -75.86(14) . . . . ?
O1 C3 C4 C5 -16.66(16) . . . . ?
C2 C3 C4 C5 -136.43(12) . . . . ?
C10 C3 C4 C5 101.27(13) . . . . ?
C9 C4 C5 C6 -1.3(2) . . . . ?
C3 C4 C5 C6 -178.44(12) . . . . ?
C4 C5 C6 C7 0.6(2) . . . . ?
C5 C6 C7 C8 0.5(2) . . . . ?
C6 C7 C8 C9 -1.0(2) . . . . ?
C5 C4 C9 C8 0.8(2) . . . . ?
C3 C4 C9 C8 177.99(12) . . . . ?
C7 C8 C9 C4 0.3(2) . . . . ?
O1 C3 C10 C15 -139.89(13) . . . . ?
C2 C3 C10 C15 -20.99(18) . . . . ?
C4 C3 C10 C15 100.26(14) . . . . ?
O1 C3 C10 C11 43.91(16) . . . . ?
C2 C3 C10 C11 162.81(12) . . . . ?
C4 C3 C10 C11 -75.94(15) . . . . ?
C15 C10 C11 C12 0.4(2) . . . . ?
C3 C10 C11 C12 176.74(14) . . . . ?
C10 C11 C12 C13 -0.4(2) . . . . ?
C11 C12 C13 C14 -0.1(3) . . . . ?
C12 C13 C14 C15 0.5(3) . . . . ?
C11 C10 C15 C14 0.0(2) . . . . ?
C3 C10 C15 C14 -176.24(15) . . . . ?
C13 C14 C15 C10 -0.4(3) . . . . ?
C20 N1 C16 O2 -178.50(15) . . . . ?
C20 N1 C16 C17 1.0(2) . . . . ?
O2 C16 C17 C18 178.47(15) . . . . ?
N1 C16 C17 C18 -1.0(2) . . . . ?
C16 C17 C18 C19 0.7(3) . . . . ?
C17 C18 C19 C20 -0.4(3) . . . . ?
C18 C19 C20 N1 0.4(3) . . . . ?
C16 N1 C20 C19 -0.7(3) . . . . ?
